data_9016331
loop_
_publ_author_name
'Lazic, B.'
'Armbruster, T.'
'Savelyeva, V. B.'
'Zadov, A. E.'
'Pertsev, N. N.'
'Dzierzanowski, P.'

_publ_section_title
;
 Galuskinite, Ca7(SiO4)3(CO3), a new skarn mineral from the Birkhin gabbro massif,
 Eastern Siberia, Russia
;
_journal_name_full 'Mineralogical Magazine'
_journal_page_first 2631
_journal_page_last 2648
_journal_paper_doi 10.1180/minmag.2011.075.5.2631
_journal_volume 75
_journal_year 2011
_chemical_compound_source 'Birkhin gabbro massif, Eastern Siberia, Russia'
_chemical_formula_sum 'C H0.218 Ca7 O15.109 Si3'
_chemical_name_mineral Galuskinite
_space_group_IT_number 14
_symmetry_space_group_name_Hall '-P 2ybc'
_symmetry_space_group_name_H-M 'P 1 21/c 1'
_cell_angle_alpha 90
_cell_angle_beta 90.7880
_cell_angle_gamma 90
_cell_formula_units_Z 4
_cell_length_a 18.7872
_cell_length_b 6.7244
_cell_length_c 10.4673
_cell_volume 1322.237
_database_code_amcsd 0018535
_exptl_crystal_density_diffrn 3.108
_cod_original_formula_sum 'Ca7 Si3 O15.109 C H.218'
_cod_database_code 9016331

loop_
_space_group_symop_operation_xyz
x,y,z
x,1/2-y,1/2+z
-x,1/2+y,1/2-z
-x,-y,-z

loop_
_atom_site_aniso_label
_atom_site_aniso_U_11
_atom_site_aniso_U_22
_atom_site_aniso_U_33
_atom_site_aniso_U_12
_atom_site_aniso_U_13
_atom_site_aniso_U_23
Ca1 0.01190 0.00960 0.01010 0.00018 0.00086 -0.00121
Ca2 0.01120 0.00920 0.01050 -0.00087 0.00147 -0.00053
Ca3 0.01500 0.00930 0.00960 0.00025 0.00180 -0.00016
Ca4 0.01240 0.00970 0.01410 0.00056 -0.00002 -0.00007
Ca5 0.01300 0.00860 0.01480 0.00061 0.00017 -0.00061
Ca6 0.00990 0.01520 0.01390 -0.00049 0.00050 0.00510
Ca7 0.00970 0.00950 0.01170 0.00051 0.00092 -0.00014
Si1 0.00800 0.00750 0.00830 0.00040 0.00090 0.00000
Si2 0.00920 0.00680 0.00830 -0.00030 0.00140 0.00010
Si3 0.00820 0.00710 0.00930 -0.00020 0.00110 -0.00020
O1 0.01270 0.01300 0.01580 0.00410 0.00150 -0.00160
O2 0.01060 0.01170 0.01430 -0.00200 0.00120 -0.00160
O3 0.01410 0.01440 0.00990 -0.00360 0.00240 0.00160
O4 0.01170 0.01130 0.01200 0.00200 0.00070 0.00170
O5 0.01450 0.00820 0.01130 -0.00190 0.00140 0.00010
O6 0.01740 0.01250 0.01270 0.00100 -0.00310 -0.00320
O7 0.01020 0.01140 0.01840 0.00000 0.00150 0.00010
O8 0.01590 0.01070 0.01180 0.00210 0.00110 -0.00160
O9 0.01480 0.00970 0.01800 -0.00130 0.00160 -0.00030
O10 0.00970 0.01190 0.01660 -0.00160 0.00170 0.00120
O11 0.01310 0.01320 0.01190 0.00120 -0.00030 0.00250
O12 0.01390 0.01290 0.01190 0.00100 0.00210 -0.00220
O13 0.01470 0.01300 0.01160 0.00010 -0.00080 0.00130
O14 0.01250 0.01370 0.01370 0.00000 0.00150 -0.00120
O15 0.01110 0.01740 0.01910 0.00080 0.00150 -0.00040
C 0.00980 0.01200 0.01220 0.00070 0.00070 0.00010

loop_
_atom_site_label
_atom_site_fract_x
_atom_site_fract_y
_atom_site_fract_z
_atom_site_occupancy
_atom_site_U_iso_or_equiv
_atom_site_type_symbol
_atom_site_attached_hydrogens
Ca1 0.25320 0.99544 0.03445 1.00000 0.01055 Ca 0
Ca2 0.00225 0.49318 -0.29336 1.00000 0.01029 Ca 0
Ca3 0.46782 0.94041 0.25248 1.00000 0.01130 Ca 0
Ca4 0.18601 0.34203 0.24622 1.00000 0.01206 Ca 0
Ca5 -0.08011 0.34023 -0.00397 1.00000 0.01214 Ca 0
Ca6 0.41771 0.23372 -0.00793 1.00000 0.01298 Ca 0
Ca7 0.26033 0.51157 -0.05254 1.00000 0.01028 Ca 0
Si1 0.42237 0.74899 -0.00051 1.00000 0.00795 Si 0
Si2 0.17238 0.71963 -0.25559 1.00000 0.00809 Si 0
Si3 0.09001 0.22209 0.00646 1.00000 0.00823 Si 0
O1 0.37171 0.91820 0.06360 1.00000 0.01380 O 0
O2 0.37975 0.56660 -0.06914 1.00000 0.01220 O 0
O3 0.52592 0.14830 0.10652 1.00000 0.01280 O 0
O4 0.47714 0.66610 0.10925 1.00000 0.01170 O 0
O5 0.20363 0.00540 0.23703 1.00000 0.01130 O 0
O6 0.21195 0.82700 -0.13590 1.00000 0.01420 O 0
O7 -0.08658 0.26930 0.23390 1.00000 0.01330 O 0
O8 -0.19184 0.33920 -0.11325 1.00000 0.01280 O 0
O9 0.07252 0.98860 0.00470 1.00000 0.01410 O 0
O10 0.17363 0.26090 -0.02450 1.00000 0.01270 O 0
O11 0.03815 0.33880 -0.09493 1.00000 0.01270 O 0
O12 0.07182 0.31980 0.14611 1.00000 0.01290 O 0
O13 0.30111 0.31080 0.13532 1.00000 0.01310 O 0
O14 0.30607 0.30510 0.34910 1.00000 0.01330 O 0
O15 0.40565 0.27990 0.23650 1.00000 0.01590 O 0
C 0.33806 0.30050 0.24050 1.00000 0.01130 C 0
Wat 0.33720 0.68100 0.25300 0.10900 0.02800 O 2

loop_
_cod_changelog_entry_id
_cod_changelog_entry_author
_cod_changelog_entry_date
_cod_changelog_entry_text
1
;cod-tools version 3.8.0
Id: cif_guess_AMCSD_atom_types 9574 2023-05-10 09:00:05Z saulius
;
2023-05-10T18:56:56+03:00
;Derived atom types and hydrogen counts
from atom names that follow the AMCSD naming convention
(Wat == water, O-H == hydroxyl).
;

loop_
_cod_related_entry_id
_cod_related_entry_database
_cod_related_entry_code
1 AMCSD 0018535
